data_7700560
loop_
_publ_author_name
'Naito, Toshio'
'Watanabe, Naoki'
'Sakamoto, Yuuka'
'Miyaji, Yuuko'
'Shirahata, Takashi'
'Misaki, Yohji'
'Kitou, Shunsuke'
'Sawa, Hiroshi'

_publ_section_title
;
 A molecular crystal with an unprecedentedly long-lived photoexcited
 state.
;
_journal_issue 34
_journal_name_full 'Dalton transactions (Cambridge, England : 2003)'
_journal_page_first 12858
_journal_page_last 12866
_journal_paper_doi 10.1039/c9dt02377a
_journal_volume 48
_journal_year 2019
_chemical_formula_moiety 'C24 H12 Au2 N2 S20'
_chemical_formula_sum 'C24 H12 Au2 N2 S20'
_chemical_formula_weight 1363.51
_chemical_name_systematic BPY[Au(dmit)2]2
_space_group_crystal_system monoclinic
_space_group_IT_number 14
_space_group_name_Hall '-P 2ybc'
_space_group_name_H-M_alt 'P 1 21/c 1'
_symmetry_space_group_name_Hall '-P 2ybc'
_symmetry_space_group_name_H-M 'P 1 21/c 1'
_atom_sites_solution_hydrogens geom
_atom_sites_solution_primary direct
_atom_sites_solution_secondary difmap
_audit_update_record
;
2017-11-09 deposited with the CCDC.    2019-07-04 downloaded from the CCDC.
;
_cell_angle_alpha 90.0000
_cell_angle_beta 100.713(4)
_cell_angle_gamma 90.0000
_cell_formula_units_Z 4
_cell_length_a 11.223(3)
_cell_length_b 14.340(4)
_cell_length_c 23.504(7)
_cell_measurement_reflns_used 10811
_cell_measurement_temperature 150
_cell_measurement_theta_max 31.21
_cell_measurement_theta_min 2.37
_cell_volume 3716.8(18)
_computing_cell_refinement CrystalClear
_computing_data_collection 'CrystalClear (Rigaku Inc., 2008)'
_computing_data_reduction CrystalClear
_computing_molecular_graphics 'CrystalStructure 4.2.2'
_computing_publication_material 'CrystalStructure 4.2.2 (Rigaku, 2016)'
_computing_structure_refinement 'SHELXL Version 2014/6 (Sheldrick, 2008)'
_computing_structure_solution 'SIR2011 (Burla, et al., 2012)'
_diffrn_ambient_temperature 150
_diffrn_detector_area_resol_mean 7.111
_diffrn_measured_fraction_theta_full 1.000
_diffrn_measured_fraction_theta_max 1.000
_diffrn_measurement_device_type 'Rigaku Saturn724'
_diffrn_measurement_method \w
_diffrn_radiation_type 'Mo K\a'
_diffrn_radiation_wavelength 0.71075
_diffrn_reflns_av_R_equivalents 0.0908
_diffrn_reflns_Laue_measured_fraction_full 1.000
_diffrn_reflns_Laue_measured_fraction_max 1.000
_diffrn_reflns_limit_h_max 14
_diffrn_reflns_limit_h_min -14
_diffrn_reflns_limit_k_max 18
_diffrn_reflns_limit_k_min -18
_diffrn_reflns_limit_l_max 31
_diffrn_reflns_limit_l_min -31
_diffrn_reflns_number 58153
_diffrn_reflns_point_group_measured_fraction_full 1.000
_diffrn_reflns_point_group_measured_fraction_max 1.000
_diffrn_reflns_theta_full 25.242
_diffrn_reflns_theta_max 27.999
_diffrn_reflns_theta_min 2.265
_diffrn_standards_number 0
_exptl_absorpt_coefficient_mu 9.064
_exptl_absorpt_correction_T_max 0.762
_exptl_absorpt_correction_T_min 0.428
_exptl_absorpt_correction_type numerical
_exptl_absorpt_process_details 'NUMABS (Rigaku, 1999)'
_exptl_crystal_colour black
_exptl_crystal_density_diffrn 2.437
_exptl_crystal_density_method 'not measured'
_exptl_crystal_description platelet
_exptl_crystal_F_000 2592.00
_exptl_crystal_recrystallization_method 'Re-crystallisation from solvent: CH3CN'
_exptl_crystal_size_max 0.290
_exptl_crystal_size_mid 0.110
_exptl_crystal_size_min 0.030
_refine_diff_density_max 1.64
_refine_diff_density_min -2.12
_refine_ls_extinction_method none
_refine_ls_goodness_of_fit_ref 1.130
_refine_ls_hydrogen_treatment constr
_refine_ls_number_parameters 443
_refine_ls_number_reflns 8960
_refine_ls_number_restraints 18
_refine_ls_R_factor_all 0.0684
_refine_ls_R_factor_gt 0.0596
_refine_ls_shift/su_max 0.001
_refine_ls_structure_factor_coef Fsqd
_refine_ls_weighting_details 'w = 1/[\s^2^(Fo^2^)+(0.0400P)^2^+27.2908P] where P=(Fo^2^+2Fc^2^)/3'
_refine_ls_weighting_scheme calc
_refine_ls_wR_factor_gt 0.1213
_refine_ls_wR_factor_ref 0.1262
_reflns_Friedel_coverage 0.000
_reflns_number_gt 8081
_reflns_number_total 8960
_reflns_threshold_expression F^2^>2.0\s(F^2^)
_cod_data_source_file c9dt02377a2.cif
_cod_data_source_block 150K_dark
_cod_depositor_comments 'Adding full bibliography for 7700531--7700563.cif.'
_cod_original_cell_volume 3716.7(18)
_cod_database_code 7700560
_shelxl_version_number 2014/6

loop_
_space_group_symop_id
_space_group_symop_operation_xyz
1 +X,+Y,+Z
2 -X,1/2+Y,1/2-Z
3 -X,-Y,-Z
4 +X,-1/2-Y,-1/2+Z

loop_
_atom_site_label
_atom_site_type_symbol
_atom_site_fract_x
_atom_site_fract_y
_atom_site_fract_z
_atom_site_U_iso_or_equiv
_atom_site_adp_type
_atom_site_occupancy
_atom_site_site_symmetry_order
_atom_site_calc_flag
_atom_site_refinement_flags_posn
_atom_site_refinement_flags_adp
_atom_site_refinement_flags_occupancy
_atom_site_disorder_assembly
_atom_site_disorder_group
Au2A Au 1.00701(4) 0.14970(10) 0.25762(2) 0.01668(17) Uani 0.916(4) 1 d . U P A 1
Au2B Au 1.0019(5) 0.1139(9) 0.2524(3) 0.0131(9) Uani 0.084(4) 1 d . U P A 2
Au1 Au 0.50750(3) 0.12828(2) 0.24802(2) 0.01565(10) Uani 1 1 d . . . . .
S1 S 0.3488(3) 0.1343(2) 0.53184(11) 0.0463(7) Uani 1 1 d . . . . .
S2 S 0.4273(2) 0.23253(18) 0.43320(9) 0.0302(5) Uani 1 1 d . . . . .
S3 S 0.4085(2) 0.03163(18) 0.43083(9) 0.0292(5) Uani 1 1 d . . . . .
S4 S 0.5057(2) 0.24392(15) 0.31722(9) 0.0223(4) Uani 1 1 d . . . . .
S5 S 0.4773(2) 0.01383(15) 0.31356(9) 0.0240(5) Uani 1 1 d . . . . .
S6 S 0.5377(2) 0.24222(15) 0.18159(9) 0.0240(5) Uani 1 1 d . . . . .
S7 S 0.5096(2) 0.01139(15) 0.17971(9) 0.0227(4) Uani 1 1 d . . . . .
S8 S 0.6118(2) 0.22081(18) 0.06539(9) 0.0319(5) Uani 1 1 d . . . . .
S9 S 0.5912(2) 0.02011(18) 0.06466(9) 0.0299(5) Uani 1 1 d . . . . .
S10 S 0.6814(3) 0.1139(3) -0.03231(11) 0.0523(8) Uani 1 1 d . . . . .
S11 S 0.8142(2) 0.1079(2) 0.53273(10) 0.0356(6) Uani 1 1 d . . . . .
S12 S 1.0110(2) 0.11483(18) 0.46321(9) 0.0298(5) Uani 1 1 d . . . . .
S13 S 0.76043(19) 0.13004(16) 0.40543(9) 0.0247(5) Uani 1 1 d . . . . .
S14 S 1.11012(19) 0.12829(17) 0.35241(9) 0.0252(5) Uani 1 1 d . . . . .
S15 S 0.82032(18) 0.14306(17) 0.28619(9) 0.0250(5) Uani 1 1 d . . . . .
S16 S 1.19169(19) 0.14175(16) 0.22623(9) 0.0240(5) Uani 1 1 d . . . . .
S17 S 0.90355(19) 0.18201(17) 0.16410(9) 0.0261(5) Uani 1 1 d . . . . .
S18 S 1.2436(2) 0.14319(17) 0.10495(10) 0.0285(5) Uani 1 1 d . . . . .
S19 S 0.9925(2) 0.1753(2) 0.05080(10) 0.0336(6) Uani 1 1 d . . . . .
S20 S 1.1810(3) 0.1583(2) -0.02285(11) 0.0467(7) Uani 1 1 d . . . . .
N1 N 0.8188(6) -0.1168(5) 0.2495(3) 0.0215(15) Uani 1 1 d . . . . .
N2 N 0.9919(7) -0.0826(5) 0.1795(3) 0.0288(17) Uani 1 1 d . . . . .
C1 C 0.3892(9) 0.1330(7) 0.4677(4) 0.034(2) Uani 1 1 d . . . . .
C2 C 0.4492(7) 0.0841(6) 0.3701(3) 0.0186(16) Uani 1 1 d . . . . .
C3 C 0.4596(7) 0.1768(6) 0.3716(3) 0.0208(17) Uani 1 1 d . . . . .
C4 C 0.5550(7) 0.0778(6) 0.1246(3) 0.0210(17) Uani 1 1 d . . . . .
C5 C 0.5646(7) 0.1708(6) 0.1246(3) 0.0206(18) Uani 1 1 d . . . . .
C6 C 0.6342(8) 0.1177(7) 0.0302(4) 0.032(2) Uani 1 1 d . . . . .
C7 C 0.8598(8) 0.1159(6) 0.4701(4) 0.0263(19) Uani 1 1 d . . . . .
C8 C 0.9862(8) 0.1278(6) 0.3878(3) 0.0207(17) Uani 1 1 d . . . . .
C9 C 0.8687(7) 0.1352(6) 0.3616(3) 0.0212(18) Uani 1 1 d . . . . .
C10 C 1.1386(7) 0.1537(6) 0.1512(3) 0.0217(18) Uani 1 1 d . . . . .
C11 C 1.0222(8) 0.1674(6) 0.1254(3) 0.0238(18) Uani 1 1 d . . . . .
C12 C 1.1393(9) 0.1583(7) 0.0409(4) 0.033(2) Uani 1 1 d . . . . .
C13 C 0.7321(8) -0.1222(6) 0.2818(4) 0.0245(19) Uani 1 1 d . . . . .
H13 H 0.6504 -0.1321 0.2632 0.029 Uiso 1 1 calc R U . . .
C14 C 0.7581(9) -0.1139(6) 0.3408(4) 0.029(2) Uani 1 1 d . . . . .
H14 H 0.6957 -0.1186 0.3630 0.035 Uiso 1 1 calc R U . . .
C15 C 0.8759(9) -0.0985(7) 0.3671(4) 0.032(2) Uani 1 1 d . . . . .
H15 H 0.8954 -0.0921 0.4080 0.038 Uiso 1 1 calc R U . . .
C16 C 0.9673(8) -0.0921(6) 0.3346(4) 0.029(2) Uani 1 1 d . . . . .
H16 H 1.0491 -0.0814 0.3527 0.035 Uiso 1 1 calc R U . . .
C17 C 0.9355(8) -0.1020(6) 0.2748(4) 0.0257(19) Uani 1 1 d . . . . .
C18 C 1.0293(8) -0.0980(6) 0.2380(4) 0.0222(18) Uani 1 1 d . . . . .
C19 C 1.1521(8) -0.1128(6) 0.2582(4) 0.0244(18) Uani 1 1 d . . . . .
H19 H 1.1804 -0.1232 0.2983 0.029 Uiso 1 1 calc R U . . .
C20 C 1.2342(8) -0.1127(7) 0.2210(4) 0.031(2) Uani 1 1 d . . . . .
H20 H 1.3180 -0.1230 0.2353 0.037 Uiso 1 1 calc R U . . .
C21 C 1.1924(9) -0.0973(7) 0.1628(5) 0.039(2) Uani 1 1 d . . . . .
H21 H 1.2472 -0.0985 0.1365 0.046 Uiso 1 1 calc R U . . .
C22 C 1.0691(9) -0.0798(7) 0.1426(4) 0.035(2) Uani 1 1 d . . . . .
H22 H 1.0405 -0.0661 0.1028 0.042 Uiso 1 1 calc R U . . .
C23 C 0.8615(8) -0.0626(7) 0.1586(4) 0.032(2) Uani 1 1 d . . . . .
H23A H 0.8415 -0.0695 0.1160 0.039 Uiso 1 1 calc R U . . .
H23B H 0.8429 0.0022 0.1685 0.039 Uiso 1 1 calc R U . . .
C24 C 0.7880(8) -0.1293(6) 0.1865(4) 0.028(2) Uani 1 1 d . . . . .
H24A H 0.7005 -0.1173 0.1728 0.034 Uiso 1 1 calc R U . . .
H24B H 0.8056 -0.1941 0.1761 0.034 Uiso 1 1 calc R U . . .

loop_
_atom_site_aniso_label
_atom_site_aniso_U_11
_atom_site_aniso_U_22
_atom_site_aniso_U_33
_atom_site_aniso_U_23
_atom_site_aniso_U_13
_atom_site_aniso_U_12
Au2A 0.01596(18) 0.0166(5) 0.01730(19) 0.0009(2) 0.00252(13) -0.00031(19)
Au2B 0.0092(12) 0.0150(16) 0.0161(13) 0.0031(13) 0.0049(10) 0.0006(13)
Au1 0.01672(16) 0.01793(17) 0.01199(15) -0.00039(11) 0.00182(11) 0.00121(11)
S1 0.0448(16) 0.080(2) 0.0176(12) 0.0050(12) 0.0151(11) 0.0101(14)
S2 0.0325(12) 0.0429(14) 0.0162(10) -0.0061(10) 0.0073(9) 0.0040(10)
S3 0.0271(12) 0.0427(14) 0.0189(11) 0.0093(10) 0.0072(9) 0.0013(10)
S4 0.0289(11) 0.0240(11) 0.0147(10) -0.0036(8) 0.0057(8) -0.0013(9)
S5 0.0336(12) 0.0202(11) 0.0191(10) 0.0012(8) 0.0076(9) -0.0010(9)
S6 0.0353(12) 0.0206(11) 0.0159(10) 0.0016(8) 0.0039(9) -0.0018(9)
S7 0.0310(11) 0.0230(11) 0.0146(10) -0.0022(8) 0.0054(8) 0.0003(9)
S8 0.0312(12) 0.0479(15) 0.0160(10) 0.0075(10) 0.0028(9) -0.0097(11)
S9 0.0320(12) 0.0436(14) 0.0147(10) -0.0045(9) 0.0056(9) 0.0053(11)
S10 0.0399(16) 0.100(3) 0.0215(12) 0.0003(14) 0.0168(11) -0.0044(16)
S11 0.0261(12) 0.0613(18) 0.0211(11) 0.0032(11) 0.0089(9) 0.0007(11)
S12 0.0182(11) 0.0532(15) 0.0174(10) 0.0024(10) 0.0019(8) 0.0007(10)
S13 0.0154(10) 0.0381(13) 0.0210(10) 0.0042(9) 0.0045(8) 0.0010(9)
S14 0.0159(10) 0.0408(14) 0.0178(10) 0.0045(9) 0.0004(8) -0.0002(9)
S15 0.0130(10) 0.0415(14) 0.0198(10) 0.0084(9) 0.0014(8) 0.0015(9)
S16 0.0151(10) 0.0368(13) 0.0204(10) 0.0030(9) 0.0038(8) 0.0031(9)
S17 0.0207(11) 0.0368(13) 0.0194(10) 0.0057(9) 0.0006(8) 0.0015(9)
S18 0.0216(11) 0.0432(14) 0.0222(11) 0.0000(10) 0.0076(9) 0.0027(10)
S19 0.0261(12) 0.0555(17) 0.0190(11) 0.0031(11) 0.0034(9) 0.0001(11)
S20 0.0458(16) 0.075(2) 0.0230(13) -0.0091(13) 0.0154(11) -0.0092(15)
N1 0.019(4) 0.027(4) 0.019(3) -0.001(3) 0.005(3) -0.004(3)
N2 0.025(4) 0.035(4) 0.026(4) -0.004(3) 0.004(3) -0.011(3)
C1 0.030(5) 0.052(6) 0.021(5) 0.006(4) 0.005(4) 0.008(5)
C2 0.010(4) 0.027(4) 0.020(4) 0.002(3) 0.004(3) 0.001(3)
C3 0.016(4) 0.032(5) 0.015(4) -0.005(3) 0.004(3) 0.001(3)
C4 0.018(4) 0.031(5) 0.015(4) -0.003(3) 0.005(3) 0.005(3)
C5 0.011(4) 0.038(5) 0.011(4) 0.005(3) -0.003(3) 0.001(3)
C6 0.021(4) 0.067(7) 0.011(4) 0.005(4) 0.006(3) 0.001(4)
C7 0.020(4) 0.030(5) 0.028(5) 0.001(4) 0.002(4) -0.001(4)
C8 0.024(4) 0.025(4) 0.015(4) 0.003(3) 0.009(3) 0.000(3)
C9 0.021(4) 0.032(5) 0.011(4) 0.011(3) 0.004(3) 0.007(4)
C10 0.018(4) 0.034(5) 0.013(4) 0.002(3) 0.004(3) 0.002(4)
C11 0.024(4) 0.033(5) 0.014(4) 0.004(3) 0.003(3) 0.001(4)
C12 0.031(5) 0.041(6) 0.025(5) -0.003(4) 0.005(4) 0.002(4)
C13 0.016(4) 0.029(5) 0.026(5) -0.007(4) -0.001(3) 0.006(4)
C14 0.033(5) 0.034(5) 0.020(4) 0.005(4) 0.005(4) 0.007(4)
C15 0.033(5) 0.040(6) 0.019(4) 0.000(4) -0.003(4) 0.009(4)
C16 0.029(5) 0.033(5) 0.023(5) 0.001(4) -0.002(4) -0.003(4)
C17 0.027(5) 0.028(5) 0.023(4) -0.001(4) 0.007(4) -0.006(4)
C18 0.023(4) 0.026(5) 0.018(4) 0.001(3) 0.005(3) -0.002(4)
C19 0.023(4) 0.023(5) 0.025(4) 0.000(4) 0.001(4) -0.002(3)
C20 0.017(4) 0.035(5) 0.043(6) -0.003(4) 0.010(4) -0.003(4)
C21 0.030(5) 0.048(7) 0.041(6) -0.006(5) 0.014(4) -0.004(5)
C22 0.039(6) 0.049(6) 0.018(4) 0.004(4) 0.006(4) -0.008(5)
C23 0.039(6) 0.040(6) 0.015(4) 0.000(4) -0.005(4) -0.002(4)
C24 0.026(5) 0.035(5) 0.022(4) -0.006(4) -0.001(4) -0.004(4)

loop_
_atom_type_symbol
_atom_type_description
_atom_type_scat_dispersion_real
_atom_type_scat_dispersion_imag
_atom_type_scat_source
C C 0.0033 0.0016
;
International Tables for Crystallography
(Vol. C, Tables 4.2.6.8 and 6.1.1.4)
;
H H 0.0000 0.0000
;
International Tables for Crystallography
(Vol. C, Table 6.1.1.4)
;
Au Au -2.0133 8.8022
;
International Tables for Crystallography
(Vol. C, Tables 4.2.6.8 and 6.1.1.4)
;
N N 0.0061 0.0033
;
International Tables for Crystallography
(Vol. C, Tables 4.2.6.8 and 6.1.1.4)
;
S S 0.1246 0.1234
;
International Tables for Crystallography
(Vol. C, Tables 4.2.6.8 and 6.1.1.4)
;

loop_
_geom_angle_atom_site_label_1
_geom_angle_atom_site_label_2
_geom_angle_atom_site_label_3
_geom_angle
S15 Au2A S16 174.60(11)
S15 Au2A S14 91.87(8)
S16 Au2A S14 89.05(8)
S15 Au2A S17 87.87(8)
S16 Au2A S17 91.58(8)
S14 Au2A S17 176.08(11)
S15 Au2B S16 159.5(6)
S15 Au2B S17 86.1(2)
S16 Au2B S17 89.9(2)
S15 Au2B S14 88.1(2)
S16 Au2B S14 85.7(2)
S17 Au2B S14 150.9(6)
S5 Au1 S7 88.28(8)
S5 Au1 S4 91.07(8)
S7 Au1 S4 179.33(7)
S5 Au1 S6 179.51(7)
S7 Au1 S6 91.23(8)
S4 Au1 S6 89.42(8)
C1 S2 C3 96.8(4)
C1 S3 C2 97.1(4)
C3 S4 Au1 99.2(3)
C2 S5 Au1 99.6(3)
C5 S6 Au1 99.8(3)
C4 S7 Au1 99.2(3)
C5 S8 C6 97.1(4)
C6 S9 C4 97.0(4)
C7 S12 C8 96.9(4)
C7 S13 C9 96.8(4)
C8 S14 Au2A 99.1(3)
C8 S14 Au2B 99.2(3)
C9 S15 Au2A 99.7(3)
C9 S15 Au2B 101.8(3)
C10 S16 Au2A 99.0(3)
C10 S16 Au2B 97.1(3)
C11 S17 Au2A 99.9(3)
C11 S17 Au2B 97.4(3)
C12 S18 C10 96.0(4)
C12 S19 C11 96.8(4)
C13 N1 C17 120.2(7)
C13 N1 C24 120.3(7)
C17 N1 C24 119.5(7)
C22 N2 C18 122.6(8)
C22 N2 C23 119.8(8)
C18 N2 C23 117.5(7)
S1 C1 S3 123.2(6)
S1 C1 S2 123.4(6)
S3 C1 S2 113.2(5)
C3 C2 S5 124.7(6)
C3 C2 S3 116.3(6)
S5 C2 S3 119.0(5)
C2 C3 S2 116.5(6)
C2 C3 S4 124.4(6)
S2 C3 S4 119.1(5)
C5 C4 S9 116.3(6)
C5 C4 S7 125.0(6)
S9 C4 S7 118.8(5)
C4 C5 S8 116.6(6)
C4 C5 S6 123.8(6)
S8 C5 S6 119.5(5)
S10 C6 S9 123.6(6)
S10 C6 S8 123.4(6)
S9 C6 S8 112.8(5)
S11 C7 S13 122.6(5)
S11 C7 S12 123.6(5)
S13 C7 S12 113.8(5)
C9 C8 S14 125.3(6)
C9 C8 S12 115.3(6)
S14 C8 S12 119.4(5)
C8 C9 S13 117.2(6)
C8 C9 S15 123.8(6)
S13 C9 S15 118.9(5)
C11 C10 S18 116.1(6)
C11 C10 S16 125.8(6)
S18 C10 S16 118.1(5)
C10 C11 S19 117.1(6)
C10 C11 S17 123.2(6)
S19 C11 S17 119.7(5)
S20 C12 S19 124.2(6)
S20 C12 S18 121.8(6)
S19 C12 S18 114.0(5)
N1 C13 C14 121.9(8)
N1 C13 H13 119.1
C14 C13 H13 119.1
C13 C14 C15 118.6(9)
C13 C14 H14 120.7
C15 C14 H14 120.7
C14 C15 C16 120.7(8)
C14 C15 H15 119.7
C16 C15 H15 119.7
C15 C16 C17 118.1(8)
C15 C16 H16 120.9
C17 C16 H16 120.9
N1 C17 C16 120.4(8)
N1 C17 C18 118.9(8)
C16 C17 C18 120.6(8)
N2 C18 C19 117.7(8)
N2 C18 C17 118.1(8)
C19 C18 C17 124.2(8)
C20 C19 C18 121.3(9)
C20 C19 H19 119.4
C18 C19 H19 119.4
C21 C20 C19 118.9(9)
C21 C20 H20 120.5
C19 C20 H20 120.5
C20 C21 C22 119.9(9)
C20 C21 H21 120.0
C22 C21 H21 120.0
N2 C22 C21 119.5(9)
N2 C22 H22 120.2
C21 C22 H22 120.2
N2 C23 C24 108.8(7)
N2 C23 H23A 109.9
C24 C23 H23A 109.9
N2 C23 H23B 109.9
C24 C23 H23B 109.9
H23A C23 H23B 108.3
N1 C24 C23 108.6(7)
N1 C24 H24A 110.0
C23 C24 H24A 110.0
N1 C24 H24B 110.0
C23 C24 H24B 110.0
H24A C24 H24B 108.4

loop_
_geom_bond_atom_site_label_1
_geom_bond_atom_site_label_2
_geom_bond_distance
Au2A S15 2.318(2)
Au2A S16 2.328(2)
Au2A S14 2.332(2)
Au2A S17 2.334(2)
Au2B S15 2.358(6)
Au2B S16 2.358(6)
Au2B S17 2.371(6)
Au2B S14 2.447(7)
Au1 S5 2.318(2)
Au1 S7 2.324(2)
Au1 S4 2.325(2)
Au1 S6 2.328(2)
S1 C1 1.653(9)
S2 C1 1.733(10)
S2 C3 1.751(8)
S3 C1 1.727(10)
S3 C2 1.748(8)
S4 C3 1.753(8)
S5 C2 1.743(8)
S6 C5 1.756(8)
S7 C4 1.758(8)
S8 C5 1.734(8)
S8 C6 1.736(10)
S9 C6 1.730(10)
S9 C4 1.745(8)
S10 C6 1.652(8)
S11 C7 1.650(9)
S12 C7 1.734(9)
S12 C8 1.753(8)
S13 C7 1.722(9)
S13 C9 1.735(8)
S14 C8 1.747(8)
S15 C9 1.757(8)
S16 C10 1.761(8)
S17 C11 1.759(8)
S18 C12 1.740(10)
S18 C10 1.753(8)
S19 C12 1.723(10)
S19 C11 1.726(8)
S20 C12 1.651(9)
N1 C13 1.345(11)
N1 C17 1.351(11)
N1 C24 1.467(10)
N2 C22 1.338(11)
N2 C18 1.377(11)
N2 C23 1.482(11)
C2 C3 1.334(12)
C4 C5 1.339(12)
C8 C9 1.352(11)
C10 C11 1.349(11)
C13 C14 1.366(12)
C13 H13 0.9500
C14 C15 1.370(13)
C14 H14 0.9500
C15 C16 1.391(12)
C15 H15 0.9500
C16 C17 1.392(12)
C16 H16 0.9500
C17 C18 1.483(11)
C18 C19 1.389(12)
C19 C20 1.383(12)
C19 H19 0.9500
C20 C21 1.378(14)
C20 H20 0.9500
C21 C22 1.400(13)
C21 H21 0.9500
C22 H22 0.9500
C23 C24 1.492(12)
C23 H23A 0.9900
C23 H23B 0.9900
C24 H24A 0.9900
C24 H24B 0.9900

loop_
_geom_torsion_atom_site_label_1
_geom_torsion_atom_site_label_2
_geom_torsion_atom_site_label_3
_geom_torsion_atom_site_label_4
_geom_torsion
C2 S3 C1 S1 -179.9(6)
C2 S3 C1 S2 -4.4(6)
C3 S2 C1 S1 179.2(6)
C3 S2 C1 S3 3.7(6)
Au1 S5 C2 C3 -6.6(7)
Au1 S5 C2 S3 175.3(4)
C1 S3 C2 C3 3.6(7)
C1 S3 C2 S5 -178.2(5)
S5 C2 C3 S2 -179.7(4)
S3 C2 C3 S2 -1.6(9)
S5 C2 C3 S4 -1.0(11)
S3 C2 C3 S4 177.1(5)
C1 S2 C3 C2 -1.3(7)
C1 S2 C3 S4 179.9(5)
Au1 S4 C3 C2 7.9(8)
Au1 S4 C3 S2 -173.4(4)
C6 S9 C4 C5 2.8(7)
C6 S9 C4 S7 -177.0(5)
Au1 S7 C4 C5 -8.3(8)
Au1 S7 C4 S9 171.5(4)
S9 C4 C5 S8 -0.1(9)
S7 C4 C5 S8 179.7(5)
S9 C4 C5 S6 -177.7(4)
S7 C4 C5 S6 2.1(11)
C6 S8 C5 C4 -2.7(7)
C6 S8 C5 S6 175.1(5)
Au1 S6 C5 C4 5.5(7)
Au1 S6 C5 S8 -172.1(4)
C4 S9 C6 S10 -179.9(6)
C4 S9 C6 S8 -4.5(6)
C5 S8 C6 S10 179.9(6)
C5 S8 C6 S9 4.4(6)
C9 S13 C7 S11 178.8(6)
C9 S13 C7 S12 0.8(6)
C8 S12 C7 S11 -178.9(6)
C8 S12 C7 S13 -1.0(6)
Au2A S14 C8 C9 2.0(8)
Au2B S14 C8 C9 -10.6(9)
Au2A S14 C8 S12 -179.3(4)
Au2B S14 C8 S12 168.2(5)
C7 S12 C8 C9 0.8(8)
C7 S12 C8 S14 -178.1(5)
S14 C8 C9 S13 178.4(5)
S12 C8 C9 S13 -0.4(10)
S14 C8 C9 S15 2.0(12)
S12 C8 C9 S15 -176.8(5)
C7 S13 C9 C8 -0.2(8)
C7 S13 C9 S15 176.4(5)
Au2A S15 C9 C8 -4.7(8)
Au2B S15 C9 C8 8.3(9)
Au2A S15 C9 S13 179.0(4)
Au2B S15 C9 S13 -168.0(5)
C12 S18 C10 C11 0.9(8)
C12 S18 C10 S16 178.7(6)
Au2A S16 C10 C11 2.5(9)
Au2B S16 C10 C11 15.4(9)
Au2A S16 C10 S18 -175.1(4)
Au2B S16 C10 S18 -162.2(5)
S18 C10 C11 S19 -1.4(10)
S16 C10 C11 S19 -179.1(5)
S18 C10 C11 S17 -178.7(5)
S16 C10 C11 S17 3.7(13)
C12 S19 C11 C10 1.2(8)
C12 S19 C11 S17 178.5(6)
Au2A S17 C11 C10 -7.4(9)
Au2B S17 C11 C10 -20.2(9)
Au2A S17 C11 S19 175.4(5)
Au2B S17 C11 S19 162.6(6)
C11 S19 C12 S20 -179.3(7)
C11 S19 C12 S18 -0.6(7)
C10 S18 C12 S20 178.7(7)
C10 S18 C12 S19 -0.1(6)
C17 N1 C13 C14 -0.6(13)
C24 N1 C13 C14 177.9(8)
N1 C13 C14 C15 0.8(14)
C13 C14 C15 C16 -0.4(14)
C14 C15 C16 C17 -0.1(14)
C13 N1 C17 C16 0.0(13)
C24 N1 C17 C16 -178.5(8)
C13 N1 C17 C18 179.0(8)
C24 N1 C17 C18 0.5(12)
C15 C16 C17 N1 0.3(14)
C15 C16 C17 C18 -178.6(8)
C22 N2 C18 C19 -1.2(13)
C23 N2 C18 C19 -177.3(8)
C22 N2 C18 C17 -178.5(8)
C23 N2 C18 C17 5.3(12)
N1 C17 C18 N2 18.5(12)
C16 C17 C18 N2 -162.6(9)
N1 C17 C18 C19 -158.7(9)
C16 C17 C18 C19 20.3(13)
N2 C18 C19 C20 -0.4(13)
C17 C18 C19 C20 176.8(8)
C18 C19 C20 C21 0.1(14)
C19 C20 C21 C22 1.6(15)
C18 N2 C22 C21 2.9(15)
C23 N2 C22 C21 179.0(9)
C20 C21 C22 N2 -3.1(16)
C22 N2 C23 C24 139.3(9)
C18 N2 C23 C24 -44.5(10)
C13 N1 C24 C23 141.7(8)
C17 N1 C24 C23 -39.8(11)
N2 C23 C24 N1 60.0(9)
